data_1548577
loop_
_publ_author_name
'Arkhipenko, Sergey'
'Sabatini, Marco T.'
'Batsanov, Andrei S.'
'Karaluka, Valerija'
'Sheppard, Tom D.'
'Rzepa, Henry S.'
'Whiting, Andrew'

_publ_section_title
;
 Mechanistic insights into boron-catalysed direct amidation reactions.
;
_journal_issue 4
_journal_name_full 'Chemical science'
_journal_page_first 1058
_journal_page_last 1072
_journal_paper_doi 10.1039/c7sc03595k
_journal_volume 9
_journal_year 2018
_chemical_formula_moiety 'C28 H22 B2 Cl2 O5'
_chemical_formula_sum 'C28 H22 B2 Cl2 O5'
_chemical_formula_weight 530.97
_chemical_melting_point 429(4)
_chemical_name_systematic 'Di-2-chlorophenylboronic B-O-B di-2-phenylacetate '
_space_group_crystal_system triclinic
_space_group_IT_number 2
_space_group_name_Hall '-P 1'
_space_group_name_H-M_alt 'P -1'
_symmetry_space_group_name_Hall '-P 1'
_symmetry_space_group_name_H-M 'P -1'
_atom_sites_solution_hydrogens geom
_atom_sites_solution_primary direct
_atom_sites_solution_secondary difmap
_audit_creation_date 2016-07-15
_audit_creation_method
;
Olex2 1.2-beta
(compiled 2016.07.08 svn.r3312 for OlexSys, GUI svn.r5203)
;
_audit_update_record
;
2017-07-17 deposited with the CCDC.
2018-01-02 downloaded from the CCDC.
;
_cell_angle_alpha 84.748(2)
_cell_angle_beta 87.958(2)
_cell_angle_gamma 67.5356(19)
_cell_formula_units_Z 2
_cell_length_a 10.4296(5)
_cell_length_b 11.1470(6)
_cell_length_c 11.7996(6)
_cell_measurement_reflns_used 9604
_cell_measurement_temperature 120
_cell_measurement_theta_max 33.17
_cell_measurement_theta_min 2.52
_cell_volume 1262.39(11)
_computing_cell_refinement 'SAINT v8.37A (Bruker, 2016)'
_computing_data_collection 'APEX3 v.2016.1-0 (Bruker, 2016)'
_computing_data_reduction 'SAINT v8.37A (Bruker, 2016)'
_computing_molecular_graphics 'Olex2 (Dolomanov et al., 2009)'
_computing_publication_material 'Olex2 (Dolomanov et al., 2009)'
_computing_structure_refinement 'ShelXL 2014/7 (Sheldrick, 2015)'
_computing_structure_solution 'ShelXS 2013/1 (Sheldrick, 2008)'
_diffrn_ambient_temperature 120
_diffrn_detector_type 'Bruker PHOTON 100 CMOS'
_diffrn_measured_fraction_theta_full 0.995
_diffrn_measured_fraction_theta_max 0.995
_diffrn_measurement_device '3-circle area detector diffractometer'
_diffrn_measurement_device_type 'Bruker D8 Venture'
_diffrn_measurement_method '\f and \w scans'
_diffrn_radiation_monochromator 'focusing mirrors'
_diffrn_radiation_probe x-ray
_diffrn_radiation_type MoK\a
_diffrn_radiation_wavelength 0.71073
_diffrn_reflns_av_R_equivalents 0.0295
_diffrn_reflns_av_unetI/netI 0.0379
_diffrn_reflns_Laue_measured_fraction_full 0.995
_diffrn_reflns_Laue_measured_fraction_max 0.995
_diffrn_reflns_limit_h_max 16
_diffrn_reflns_limit_h_min -16
_diffrn_reflns_limit_k_max 17
_diffrn_reflns_limit_k_min -17
_diffrn_reflns_limit_l_max 18
_diffrn_reflns_limit_l_min -18
_diffrn_reflns_number 28237
_diffrn_reflns_point_group_measured_fraction_full 0.995
_diffrn_reflns_point_group_measured_fraction_max 0.995
_diffrn_reflns_theta_full 33.199
_diffrn_reflns_theta_max 33.199
_diffrn_reflns_theta_min 2.522
_diffrn_source 'ImuS microsource'
_diffrn_standards_number 0
_exptl_absorpt_coefficient_mu 0.296
_exptl_absorpt_correction_T_max 1.0000
_exptl_absorpt_correction_T_min 0.9520
_exptl_absorpt_correction_type multi-scan
_exptl_absorpt_process_details
;
SADABS-2014/5 (Bruker,2014/5) was used for absorption correction.
wR2(int) was 0.1166 before and 0.0504 after correction.
The Ratio of minimum to maximum transmission is 0.9520.
The \l/2 correction factor is Not present.
;
_exptl_crystal_colour colourless
_exptl_crystal_density_diffrn 1.397
_exptl_crystal_description prism
_exptl_crystal_F_000 548
_exptl_crystal_size_max 0.57
_exptl_crystal_size_mid 0.52
_exptl_crystal_size_min 0.214
_refine_diff_density_max 0.475
_refine_diff_density_min -0.449
_refine_diff_density_rms 0.055
_refine_ls_extinction_method none
_refine_ls_goodness_of_fit_ref 1.027
_refine_ls_hydrogen_treatment constr
_refine_ls_matrix_type full
_refine_ls_number_parameters 334
_refine_ls_number_reflns 9620
_refine_ls_number_restraints 309
_refine_ls_restrained_S_all 1.019
_refine_ls_R_factor_all 0.0637
_refine_ls_R_factor_gt 0.0427
_refine_ls_shift/su_max 0.001
_refine_ls_shift/su_mean 0.000
_refine_ls_structure_factor_coef Fsqd
_refine_ls_weighting_details 'w=1/[\s^2^(Fo^2^)+(0.0510P)^2^+0.3420P] where P=(Fo^2^+2Fc^2^)/3'
_refine_ls_weighting_scheme calc
_refine_ls_wR_factor_gt 0.1019
_refine_ls_wR_factor_ref 0.1111
_reflns_Friedel_coverage 0.000
_reflns_number_gt 7311
_reflns_number_total 9620
_reflns_threshold_expression 'I > 2\s(I)'
_cod_data_source_file c7sc03595k2.cif
_cod_data_source_block 11c_16srv268
_cod_depositor_comments
;
The following automatic conversions were performed:

'_diffrn_radiation_probe' value 'X-ray' changed to 'x-ray' according
to
/home/data/users/saulius/crontab/automatic-downloads/rss-feeds/RSC/lib/dictionaries/cif_core.dic
dictionary named 'cif_core.dic' version 2.4.2 from 2011-04-26.

Automatic conversion script
Id: cif_fix_values 4973 2017-02-22 13:04:09Z antanas 

 Adding full bibliography for 1548566--1548579.cif.
;
_cod_database_code 1548577
_shelx_space_group_comment
;
The symmetry employed for this shelxl refinement is uniquely defined
by the following loop, which should always be used as a source of
symmetry information in preference to the above space-group names.
They are only intended as comments.
;
_shelx_estimated_absorpt_t_max 0.939
_shelx_estimated_absorpt_t_min 0.849
_olex2_refinement_description
;
1. Fixed Uiso
 At 1.2 times of:
  All C(H) groups, All C(H,H) groups
2. Rigid body (RIGU) restrains
 All non-hydrogen atoms
 with sigma for 1-2 distances of 0.004 and sigma for 1-3 distances of 0.004
3.a Secondary CH2 refined with riding coordinates:
 C14(H14A,H14B), C22(H22A,H22B)
3.b Aromatic/amide H refined with riding coordinates:
 C3(H3), C4(H4), C5(H5), C6(H6), C9(H9), C10(H10), C11(H11), C12(H12),
 C16(H16), C17(H17), C18(H18), C19(H19), C20(H20), C24(H24), C25(H25), C26(H26),
  C27(H27), C28(H28)
;
_shelx_shelxl_version_number 2014/7
_olex2_diffrn_ambient_temperature_device 'Oxford Cryosystems'
_olex2_submission_special_instructions 'No special instructions were received'

loop_
_space_group_symop_operation_xyz
'x, y, z'
'-x, -y, -z'

loop_
_atom_site_label
_atom_site_type_symbol
_atom_site_fract_x
_atom_site_fract_y
_atom_site_fract_z
_atom_site_U_iso_or_equiv
_atom_site_adp_type
_atom_site_occupancy
_atom_site_site_symmetry_order
_atom_site_calc_flag
_atom_site_refinement_flags_posn
_atom_site_refinement_flags_adp
Cl1 Cl 0.23660(3) 0.75897(3) 0.36266(3) 0.03314(8) Uani 1 1 d . U
Cl2 Cl 0.85882(3) 0.18869(3) 0.32567(3) 0.02981(8) Uani 1 1 d . U
O1 O 0.48929(7) 0.55912(7) 0.20218(6) 0.01613(14) Uani 1 1 d . U
O2 O 0.33553(8) 0.46927(8) 0.30597(7) 0.02162(16) Uani 1 1 d . U
O3 O 0.55829(8) 0.39482(8) 0.36060(7) 0.01941(15) Uani 1 1 d . U
O4 O 0.38331(8) 0.43720(8) 0.10740(7) 0.02072(16) Uani 1 1 d . U
O5 O 0.60273(8) 0.33096(7) 0.16740(7) 0.01899(15) Uani 1 1 d . U
C1 C 0.22748(11) 0.66426(11) 0.15811(9) 0.0195(2) Uani 1 1 d . U
C2 C 0.16614(12) 0.76530(12) 0.22840(11) 0.0247(2) Uani 1 1 d . U
C3 C 0.04741(14) 0.87428(13) 0.19783(13) 0.0342(3) Uani 1 1 d . U
H3 H 0.0084 0.9407 0.2483 0.041 Uiso 1 1 calc R .
C4 C -0.01292(14) 0.88451(14) 0.09299(13) 0.0371(3) Uani 1 1 d . U
H4 H -0.0940 0.9582 0.0712 0.045 Uiso 1 1 calc R .
C5 C 0.04479(13) 0.78756(14) 0.01994(12) 0.0319(3) Uani 1 1 d . U
H5 H 0.0043 0.7950 -0.0525 0.038 Uiso 1 1 calc R .
C6 C 0.16258(12) 0.67903(12) 0.05304(10) 0.0235(2) Uani 1 1 d . U
H6 H 0.2003 0.6125 0.0024 0.028 Uiso 1 1 calc R .
C7 C 0.74938(11) 0.44375(11) 0.24135(9) 0.01771(19) Uani 1 1 d . U
C8 C 0.87023(12) 0.33586(11) 0.27109(10) 0.0213(2) Uani 1 1 d . U
C9 C 1.00247(12) 0.33825(14) 0.25907(11) 0.0284(3) Uani 1 1 d . U
H9 H 1.0821 0.2628 0.2804 0.034 Uiso 1 1 calc R .
C10 C 1.01604(13) 0.45232(15) 0.21546(12) 0.0322(3) Uani 1 1 d . U
H10 H 1.1057 0.4550 0.2052 0.039 Uiso 1 1 calc R .
C11 C 0.89935(13) 0.56266(14) 0.18675(11) 0.0289(3) Uani 1 1 d . U
H11 H 0.9087 0.6413 0.1579 0.035 Uiso 1 1 calc R .
C12 C 0.76834(12) 0.55776(12) 0.20030(10) 0.0218(2) Uani 1 1 d . U
H12 H 0.6891 0.6343 0.1811 0.026 Uiso 1 1 calc R .
C13 C 0.43057(11) 0.41610(11) 0.37988(9) 0.0195(2) Uani 1 1 d . U
C14 C 0.39092(13) 0.37780(13) 0.49649(10) 0.0260(2) Uani 1 1 d . U
H14A H 0.3389 0.4577 0.5349 0.031 Uiso 1 1 calc R .
H14B H 0.4764 0.3280 0.5409 0.031 Uiso 1 1 calc R .
C15 C 0.30339(11) 0.29643(11) 0.49699(9) 0.0195(2) Uani 1 1 d . U
C16 C 0.16917(12) 0.34452(14) 0.53979(10) 0.0265(2) Uani 1 1 d . U
H16 H 0.1307 0.4305 0.5631 0.032 Uiso 1 1 calc R .
C17 C 0.09131(15) 0.26766(18) 0.54859(12) 0.0398(3) Uani 1 1 d . U
H17 H -0.0001 0.3008 0.5786 0.048 Uiso 1 1 calc R .
C18 C 0.14560(19) 0.14362(18) 0.51408(13) 0.0452(4) Uani 1 1 d . U
H18 H 0.0924 0.0906 0.5216 0.054 Uiso 1 1 calc R .
C19 C 0.2774(2) 0.09597(15) 0.46853(12) 0.0416(4) Uani 1 1 d . U
H19 H 0.3139 0.0110 0.4430 0.050 Uiso 1 1 calc R .
C20 C 0.35728(15) 0.17219(13) 0.45987(11) 0.0297(3) Uani 1 1 d . U
H20 H 0.4482 0.1392 0.4287 0.036 Uiso 1 1 calc R .
C21 C 0.50086(12) 0.34295(10) 0.10548(9) 0.01874(19) Uani 1 1 d . U
C22 C 0.51861(14) 0.23640(11) 0.03089(10) 0.0232(2) Uani 1 1 d . U
H22A H 0.6128 0.2058 -0.0027 0.028 Uiso 1 1 calc R .
H22B H 0.4502 0.2692 -0.0319 0.028 Uiso 1 1 calc R .
C23 C 0.49745(11) 0.12506(10) 0.10170(9) 0.01796(19) Uani 1 1 d . U
C24 C 0.37226(13) 0.10818(12) 0.09790(11) 0.0264(2) Uani 1 1 d . U
H24 H 0.2979 0.1686 0.0528 0.032 Uiso 1 1 calc R .
C25 C 0.35627(16) 0.00285(15) 0.16011(13) 0.0368(3) Uani 1 1 d . U
H25 H 0.2707 -0.0086 0.1576 0.044 Uiso 1 1 calc R .
C26 C 0.46422(18) -0.08551(14) 0.22572(12) 0.0380(3) Uani 1 1 d . U
H26 H 0.4535 -0.1586 0.2665 0.046 Uiso 1 1 calc R .
C27 C 0.58745(16) -0.06772(13) 0.23211(11) 0.0324(3) Uani 1 1 d . U
H27 H 0.6610 -0.1277 0.2782 0.039 Uiso 1 1 calc R .
C28 C 0.60373(12) 0.03794(11) 0.17107(10) 0.0233(2) Uani 1 1 d . U
H28 H 0.6881 0.0510 0.1766 0.028 Uiso 1 1 calc R .
B1 B 0.36421(12) 0.54045(12) 0.19261(10) 0.0178(2) Uani 1 1 d . U
B2 B 0.59761(12) 0.44246(11) 0.24124(10) 0.0167(2) Uani 1 1 d . U

loop_
_atom_site_aniso_label
_atom_site_aniso_U_11
_atom_site_aniso_U_22
_atom_site_aniso_U_33
_atom_site_aniso_U_23
_atom_site_aniso_U_13
_atom_site_aniso_U_12
Cl1 0.03260(16) 0.04202(18) 0.03411(16) -0.01870(13) 0.01167(12) -0.02213(14)
Cl2 0.02811(15) 0.02000(13) 0.03872(17) 0.00180(11) -0.00199(12) -0.00704(11)
O1 0.0174(3) 0.0152(3) 0.0185(3) -0.0022(3) 0.0027(3) -0.0093(3)
O2 0.0220(4) 0.0283(4) 0.0200(4) 0.0036(3) -0.0015(3) -0.0168(3)
O3 0.0206(4) 0.0239(4) 0.0177(4) 0.0003(3) 0.0002(3) -0.0133(3)
O4 0.0243(4) 0.0177(4) 0.0225(4) -0.0018(3) -0.0042(3) -0.0101(3)
O5 0.0216(4) 0.0164(3) 0.0211(4) -0.0030(3) -0.0003(3) -0.0092(3)
C1 0.0194(5) 0.0191(5) 0.0220(5) 0.0001(4) 0.0052(4) -0.0105(4)
C2 0.0248(5) 0.0243(5) 0.0286(6) -0.0048(4) 0.0099(4) -0.0135(4)
C3 0.0320(6) 0.0229(6) 0.0442(8) -0.0047(5) 0.0186(6) -0.0076(5)
C4 0.0268(6) 0.0275(6) 0.0447(8) 0.0100(6) 0.0121(6) -0.0006(5)
C5 0.0239(6) 0.0345(7) 0.0289(6) 0.0105(5) 0.0040(5) -0.0051(5)
C6 0.0208(5) 0.0249(5) 0.0228(5) 0.0024(4) 0.0040(4) -0.0078(4)
C7 0.0188(5) 0.0210(5) 0.0161(4) -0.0031(4) 0.0016(3) -0.0104(4)
C8 0.0207(5) 0.0233(5) 0.0207(5) -0.0016(4) 0.0011(4) -0.0096(4)
C9 0.0192(5) 0.0365(7) 0.0280(6) 0.0000(5) -0.0001(4) -0.0095(5)
C10 0.0218(5) 0.0493(8) 0.0315(6) 0.0002(6) 0.0018(5) -0.0210(6)
C11 0.0289(6) 0.0380(7) 0.0283(6) 0.0031(5) 0.0002(5) -0.0235(5)
C12 0.0232(5) 0.0255(5) 0.0210(5) 0.0001(4) -0.0001(4) -0.0143(4)
C13 0.0233(5) 0.0242(5) 0.0176(5) -0.0021(4) 0.0005(4) -0.0164(4)
C14 0.0308(6) 0.0406(7) 0.0160(5) 0.0008(5) -0.0002(4) -0.0248(5)
C15 0.0220(5) 0.0267(5) 0.0133(4) 0.0024(4) 0.0001(4) -0.0143(4)
C16 0.0232(5) 0.0368(7) 0.0205(5) 0.0027(5) 0.0017(4) -0.0137(5)
C17 0.0312(7) 0.0656(10) 0.0317(7) 0.0119(7) -0.0019(5) -0.0322(7)
C18 0.0633(10) 0.0630(10) 0.0320(7) 0.0172(7) -0.0160(7) -0.0526(9)
C19 0.0738(11) 0.0316(7) 0.0278(7) 0.0036(5) -0.0115(7) -0.0298(7)
C20 0.0368(7) 0.0296(6) 0.0225(6) -0.0014(5) 0.0018(5) -0.0128(5)
C21 0.0263(5) 0.0168(5) 0.0162(4) -0.0001(4) 0.0008(4) -0.0121(4)
C22 0.0378(6) 0.0190(5) 0.0166(5) -0.0031(4) 0.0000(4) -0.0148(5)
C23 0.0237(5) 0.0153(4) 0.0169(4) -0.0043(4) 0.0019(4) -0.0092(4)
C24 0.0243(5) 0.0273(6) 0.0310(6) -0.0093(5) 0.0010(5) -0.0121(5)
C25 0.0406(7) 0.0407(8) 0.0434(8) -0.0159(6) 0.0150(6) -0.0299(6)
C26 0.0646(10) 0.0284(6) 0.0302(7) -0.0046(5) 0.0160(6) -0.0288(7)
C27 0.0482(8) 0.0218(6) 0.0230(6) 0.0011(5) 0.0007(5) -0.0093(5)
C28 0.0256(5) 0.0218(5) 0.0220(5) -0.0020(4) 0.0002(4) -0.0086(4)
B1 0.0201(5) 0.0181(5) 0.0183(5) -0.0010(4) 0.0013(4) -0.0110(4)
B2 0.0198(5) 0.0171(5) 0.0163(5) -0.0024(4) 0.0021(4) -0.0104(4)

loop_
_atom_type_symbol
_atom_type_description
_atom_type_scat_dispersion_real
_atom_type_scat_dispersion_imag
_atom_type_scat_source
C C 0.0033 0.0016 'International Tables Vol C Tables 4.2.6.8 and 6.1.1.4'
H H 0.0000 0.0000 'International Tables Vol C Tables 4.2.6.8 and 6.1.1.4'
B B 0.0013 0.0007 'International Tables Vol C Tables 4.2.6.8 and 6.1.1.4'
O O 0.0106 0.0060 'International Tables Vol C Tables 4.2.6.8 and 6.1.1.4'
Cl Cl 0.1484 0.1585 'International Tables Vol C Tables 4.2.6.8 and 6.1.1.4'

loop_
_exptl_crystal_face_index_h
_exptl_crystal_face_index_k
_exptl_crystal_face_index_l
_exptl_crystal_face_perp_dist
0.00 1.00 -1.00 0.1360
0.00 -1.00 1.00 0.2100
1.00 0.00 0.00 0.1020
-1.00 0.00 0.00 0.1070
-1.00 1.00 0.00 0.1330
1.00 -1.00 0.00 0.1380
1.00 0.00 -1.00 0.1270
0.00 0.00 1.00 0.2850
1.00 -1.00 2.00 0.2000
0.00 0.00 -1.00 0.1440
1.00 -1.00 -2.00 0.1540
-1.00 -2.00 0.00 0.2500
1.00 2.00 0.00 0.1890
2.00 1.00 1.00 0.1970
-2.00 -2.00 -1.00 0.2160

loop_
_geom_angle_atom_site_label_1
_geom_angle_atom_site_label_2
_geom_angle_atom_site_label_3
_geom_angle
B1 O1 B2 111.23(8)
C13 O2 B1 120.41(8)
C13 O3 B2 117.69(9)
C21 O4 B1 117.51(9)
C21 O5 B2 121.07(9)
C2 C1 C6 115.74(11)
C2 C1 B1 122.90(11)
C6 C1 B1 121.36(10)
C1 C2 Cl1 120.46(10)
C3 C2 Cl1 116.57(10)
C3 C2 C1 122.96(12)
C4 C3 C2 119.16(12)
C5 C4 C3 120.02(12)
C4 C5 C6 119.67(13)
C5 C6 C1 122.44(12)
C8 C7 C12 115.83(10)
C8 C7 B2 125.13(10)
C12 C7 B2 118.83(10)
C7 C8 Cl2 119.80(8)
C9 C8 Cl2 117.08(9)
C9 C8 C7 123.12(11)
C10 C9 C8 118.88(12)
C9 C10 C11 120.22(11)
C10 C11 C12 119.68(12)
C11 C12 C7 122.23(11)
O2 C13 O3 123.64(10)
O2 C13 C14 118.39(10)
O3 C13 C14 117.97(10)
C13 C14 C15 113.62(9)
C16 C15 C14 119.51(11)
C20 C15 C14 120.94(11)
C20 C15 C16 119.48(11)
C17 C16 C15 120.25(13)
C18 C17 C16 120.31(14)
C17 C18 C19 120.01(13)
C18 C19 C20 120.22(14)
C15 C20 C19 119.69(13)
O4 C21 C22 118.63(10)
O5 C21 O4 123.74(10)
O5 C21 C22 117.55(10)
C21 C22 C23 108.87(9)
C24 C23 C22 120.56(11)
C24 C23 C28 119.25(11)
C28 C23 C22 120.19(10)
C25 C24 C23 119.86(12)
C26 C25 C24 120.34(12)
C27 C26 C25 120.14(12)
C26 C27 C28 119.83(13)
C27 C28 C23 120.52(12)
O1 B1 O2 109.71(9)
O1 B1 O4 109.52(9)
O1 B1 C1 118.29(9)
O2 B1 C1 108.73(8)
O4 B1 O2 101.09(8)
O4 B1 C1 108.11(9)
O1 B2 O3 108.92(8)
O1 B2 O5 109.31(9)
O1 B2 C7 117.01(9)
O3 B2 O5 102.02(8)
O3 B2 C7 111.28(9)
O5 B2 C7 107.22(8)

loop_
_geom_bond_atom_site_label_1
_geom_bond_atom_site_label_2
_geom_bond_distance
Cl1 C2 1.7543(13)
Cl2 C8 1.7523(12)
O1 B1 1.4072(13)
O1 B2 1.4087(14)
O2 C13 1.2698(14)
O2 B1 1.5705(14)
O3 C13 1.2764(13)
O3 B2 1.5563(14)
O4 C21 1.2749(14)
O4 B1 1.5485(14)
O5 C21 1.2687(13)
O5 B2 1.5655(14)
C1 C2 1.3958(16)
C1 C6 1.3998(17)
C1 B1 1.5933(17)
C2 C3 1.3933(19)
C3 C4 1.383(2)
C4 C5 1.382(2)
C5 C6 1.3919(17)
C7 C8 1.3979(16)
C7 C12 1.4005(15)
C7 B2 1.5886(16)
C8 C9 1.3916(16)
C9 C10 1.3835(19)
C10 C11 1.385(2)
C11 C12 1.3912(16)
C13 C14 1.4945(15)
C14 C15 1.5125(15)
C15 C16 1.3884(16)
C15 C20 1.3872(18)
C16 C17 1.3834(19)
C17 C18 1.373(3)
C18 C19 1.379(3)
C19 C20 1.395(2)
C21 C22 1.4938(15)
C22 C23 1.5143(15)
C23 C24 1.3913(16)
C23 C28 1.3922(16)
C24 C25 1.3887(19)
C25 C26 1.383(2)
C26 C27 1.379(2)
C27 C28 1.3869(18)
